data_4071250
loop_
_publ_author_name
'Sentets, St\'ephane'
'Serres, R\'emi'
'Ortin, Yannick'
'Lugan, No\"el'
'Lavigne, Guy'

_publ_section_title
;
 Directed Formation of Allene Complexes upon Reaction of
 Non-heteroatom-Substituted Manganese Alkynyl Carbene Complexes with
 Nucleophiles
;
_journal_issue 9
_journal_name_full Organometallics
_journal_page_first 2078
_journal_paper_doi 10.1021/om800060v
_journal_volume 27
_journal_year 2008
_chemical_compound_source 'synthesis as described'
_chemical_formula_moiety 'C30 H29 Mn O3'
_chemical_formula_sum 'C30 H29 Mn O3'
_chemical_formula_weight 492.47
_chemical_name_systematic
;
 ?
;
_space_group_IT_number 14
_symmetry_cell_setting monoclinic
_symmetry_Int_Tables_number 14
_symmetry_space_group_name_Hall '-P 2yn'
_symmetry_space_group_name_H-M 'P 1 21/n 1'
_atom_sites_solution_hydrogens geom
_atom_sites_solution_primary direct
_atom_sites_solution_secondary difmap
_audit_creation_date 2007-11-05T11:02:41-00:00
_audit_creation_method 'WinGX routine CIF_UPDATE'
_cell_angle_alpha 90
_cell_angle_beta 108.37(4)
_cell_angle_gamma 90
_cell_formula_units_Z 4
_cell_length_a 13.8542(8)
_cell_length_b 10.8128(6)
_cell_length_c 17.1782(5)
_cell_measurement_reflns_used 3236
_cell_measurement_temperature 180(2)
_cell_measurement_theta_max 30.33
_cell_measurement_theta_min 4.49
_cell_measurement_wavelength 0.71073
_cell_volume 2442.2(6)
_computing_molecular_graphics 'Ortep-3 for Windows (Farrugia, 1997)'
_computing_publication_material 'WinGX publication routines (Farrugia, 1999)'
_computing_structure_refinement 'SHELXL-97 (Sheldrick, 1997)'
_computing_structure_solution 'SHELXS-86 (Sheldrick, 1986)'
_diffrn_ambient_temperature 180(2)
_diffrn_measured_fraction_theta_full 0.998
_diffrn_measured_fraction_theta_max 0.998
_diffrn_measurement_device_type 'Bruker APEX II'
_diffrn_measurement_method 'phi and omega scans'
_diffrn_radiation_monochromator graphite
_diffrn_radiation_probe x-ray
_diffrn_radiation_type MoK\a
_diffrn_radiation_wavelength 0.71073
_diffrn_reflns_av_R_equivalents 0.1482
_diffrn_reflns_av_unetI/netI 0.0553
_diffrn_reflns_limit_h_max 19
_diffrn_reflns_limit_h_min -19
_diffrn_reflns_limit_k_max 12
_diffrn_reflns_limit_k_min -15
_diffrn_reflns_limit_l_max 24
_diffrn_reflns_limit_l_min -24
_diffrn_reflns_number 112126
_diffrn_reflns_theta_full 30.33
_diffrn_reflns_theta_max 30.33
_diffrn_reflns_theta_min 2.5
_diffrn_standards_decay_% 0
_diffrn_standards_interval_count 0
_diffrn_standards_number 0
_exptl_absorpt_coefficient_mu 0.572
_exptl_absorpt_correction_T_max 0.970
_exptl_absorpt_correction_T_min 0.856
_exptl_absorpt_correction_type multi-scan
_exptl_absorpt_process_details
;
'SADABS, Sheldrick, Bruker, 2000'
;
_exptl_crystal_colour yellow
_exptl_crystal_density_diffrn 1.345
_exptl_crystal_density_method 'not measured'
_exptl_crystal_description plateleted
_exptl_crystal_F_000 1032
_exptl_crystal_size_max 0.30
_exptl_crystal_size_mid 0.20
_exptl_crystal_size_min 0.05
_refine_diff_density_max 1.18
_refine_diff_density_min -0.754
_refine_diff_density_rms 0.085
_refine_ls_extinction_method none
_refine_ls_goodness_of_fit_ref 1.031
_refine_ls_hydrogen_treatment constr
_refine_ls_matrix_type full
_refine_ls_number_parameters 309
_refine_ls_number_reflns 7320
_refine_ls_number_restraints 0
_refine_ls_restrained_S_all 1.031
_refine_ls_R_factor_all 0.0984
_refine_ls_R_factor_gt 0.0597
_refine_ls_shift/su_max 0
_refine_ls_shift/su_mean 0
_refine_ls_structure_factor_coef Fsqd
_refine_ls_weighting_details 'calc w=1/[\s^2^(Fo^2^)+(0.0816P)^2^+2.1894P] where P=(Fo^2^+2Fc^2^)/3'
_refine_ls_weighting_scheme calc
_refine_ls_wR_factor_gt 0.1334
_refine_ls_wR_factor_ref 0.1565
_reflns_number_gt 5082
_reflns_number_total 7320
_reflns_threshold_expression >2sigma(I)
_cod_data_source_file om800060v-file003.cif
_cod_data_source_block complex_13
_cod_original_sg_symbol_H-M 'P 21/n'
_cod_database_code 4071250

loop_
_symmetry_equiv_pos_as_xyz
'x, y, z'
'-x+1/2, y+1/2, -z+1/2'
'-x, -y, -z'
'x-1/2, -y-1/2, z-1/2'

loop_
_atom_site_label
_atom_site_type_symbol
_atom_site_fract_x
_atom_site_fract_y
_atom_site_fract_z
_atom_site_U_iso_or_equiv
_atom_site_adp_type
_atom_site_occupancy
_atom_site_symmetry_multiplicity
_atom_site_calc_flag
_atom_site_refinement_flags
C1 C 0.3445(2) 0.1911(2) 0.11785(17) 0.0352(6) Uani 1 1 d .
C2 C 0.32459(19) 0.0196(2) 0.02513(16) 0.0301(5) Uani 1 1 d .
C3 C 0.39737(17) -0.0011(2) 0.21994(14) 0.0232(4) Uani 1 1 d .
H3 H 0.372 -0.0172 0.2662 0.028 Uiso 1 1 calc R
C4 C 0.37230(16) -0.0942(2) 0.16109(14) 0.0226(4) Uani 1 1 d .
C5 C 0.39235(16) -0.2112(2) 0.14544(14) 0.0224(4) Uani 1 1 d .
C11 C 0.16514(19) -0.0342(3) 0.15742(19) 0.0377(6) Uani 1 1 d .
C12 C 0.1687(2) 0.0949(3) 0.16988(19) 0.0380(6) Uani 1 1 d .
H12 H 0.1864 0.1351 0.2203 0.046 Uiso 1 1 calc R
C13 C 0.1407(2) 0.1522(3) 0.0922(2) 0.0500(8) Uani 1 1 d .
H13 H 0.1352 0.2369 0.0825 0.06 Uiso 1 1 calc R
C14 C 0.1227(2) 0.0605(4) 0.0322(2) 0.0547(9) Uani 1 1 d .
H14 H 0.104 0.0733 -0.0241 0.066 Uiso 1 1 calc R
C15 C 0.1379(2) -0.0545(3) 0.0720(2) 0.0477(8) Uani 1 1 d .
H15 H 0.1313 -0.1312 0.0464 0.057 Uiso 1 1 calc R
C16 C 0.1805(3) -0.1274(3) 0.2205(3) 0.0618(10) Uani 1 1 d .
H16A H 0.2213 -0.0939 0.2721 0.093 Uiso 1 1 calc R
H16B H 0.2145 -0.1975 0.2067 0.093 Uiso 1 1 calc R
H16C H 0.1158 -0.1528 0.2245 0.093 Uiso 1 1 calc R
C21 C 0.49519(17) 0.06612(19) 0.24414(14) 0.0229(4) Uani 1 1 d .
C22 C 0.52314(19) 0.1380(2) 0.31519(15) 0.0277(5) Uani 1 1 d .
H22 H 0.48 0.143 0.347 0.033 Uiso 1 1 calc R
C23 C 0.6144(2) 0.2023(2) 0.33893(16) 0.0316(5) Uani 1 1 d .
H23 H 0.6316 0.2492 0.3867 0.038 Uiso 1 1 calc R
C24 C 0.68084(18) 0.1980(2) 0.29283(17) 0.0301(5) Uani 1 1 d .
C25 C 0.65367(18) 0.1241(2) 0.22328(16) 0.0308(5) Uani 1 1 d .
H25 H 0.6975 0.1184 0.192 0.037 Uiso 1 1 calc R
C26 C 0.56319(18) 0.0589(2) 0.19910(15) 0.0280(5) Uani 1 1 d .
H26 H 0.5475 0.0096 0.1524 0.034 Uiso 1 1 calc R
C27 C 0.7779(2) 0.2705(3) 0.3165(2) 0.0452(7) Uani 1 1 d .
H27A H 0.8294 0.2242 0.3028 0.068 Uiso 1 1 calc R
H27B H 0.7995 0.2861 0.3745 0.068 Uiso 1 1 calc R
H27C H 0.767 0.3477 0.2874 0.068 Uiso 1 1 calc R
C31 C 0.46525(17) -0.2893(2) 0.20889(14) 0.0237(4) Uani 1 1 d .
C32 C 0.5211(2) -0.2431(2) 0.28598(16) 0.0321(5) Uani 1 1 d .
H32 H 0.5123 -0.1613 0.2991 0.038 Uiso 1 1 calc R
C33 C 0.5895(2) -0.3174(3) 0.34313(17) 0.0395(6) Uani 1 1 d .
H33 H 0.6261 -0.2844 0.3939 0.047 Uiso 1 1 calc R
C34 C 0.6044(2) -0.4390(3) 0.32633(18) 0.0397(6) Uani 1 1 d .
H34 H 0.6512 -0.4876 0.3649 0.048 Uiso 1 1 calc R
C35 C 0.5490(2) -0.4876(2) 0.25153(18) 0.0359(6) Uani 1 1 d .
H35 H 0.5576 -0.57 0.2397 0.043 Uiso 1 1 calc R
C36 C 0.48075(18) -0.4143(2) 0.19397(16) 0.0287(5) Uani 1 1 d .
H36 H 0.4439 -0.4489 0.1438 0.034 Uiso 1 1 calc R
C41 C 0.34337(18) -0.2681(2) 0.06150(14) 0.0241(4) Uani 1 1 d .
H41 H 0.2972 -0.2041 0.0302 0.029 Uiso 1 1 calc R
C42 C 0.4200(2) -0.2892(2) 0.01435(16) 0.0310(5) Uani 1 1 d .
H42A H 0.4436 -0.2097 0.0014 0.037 Uiso 1 1 calc R
H42B H 0.4784 -0.3338 0.0492 0.037 Uiso 1 1 calc R
C43 C 0.3741(2) -0.3616(3) -0.06464(17) 0.0415(6) Uani 1 1 d .
H43A H 0.3192 -0.3142 -0.1017 0.05 Uiso 1 1 calc R
H43B H 0.4255 -0.3751 -0.0912 0.05 Uiso 1 1 calc R
C44 C 0.3339(3) -0.4847(3) -0.0468(2) 0.0469(7) Uani 1 1 d .
H44A H 0.3887 -0.5316 -0.0092 0.056 Uiso 1 1 calc R
H44B H 0.3082 -0.5316 -0.0972 0.056 Uiso 1 1 calc R
C45 C 0.2491(2) -0.4659(3) -0.00914(19) 0.0410(6) Uani 1 1 d .
H45A H 0.1895 -0.435 -0.0513 0.049 Uiso 1 1 calc R
H45B H 0.2316 -0.5455 0.0086 0.049 Uiso 1 1 calc R
C46 C 0.27447(18) -0.3782(2) 0.06259(16) 0.0294(5) Uani 1 1 d .
O1 O 0.38515(18) 0.28428(19) 0.12020(15) 0.0534(6) Uani 1 1 d .
O2 O 0.35574(17) 0.0055(2) -0.02909(12) 0.0443(5) Uani 1 1 d .
O3 O 0.23524(15) -0.38902(19) 0.11637(13) 0.0423(5) Uani 1 1 d .
Mn1 Mn 0.27764(3) 0.04738(3) 0.10830(2) 0.02572(11) Uani 1 1 d .

loop_
_atom_site_aniso_label
_atom_site_aniso_U_11
_atom_site_aniso_U_22
_atom_site_aniso_U_33
_atom_site_aniso_U_23
_atom_site_aniso_U_13
_atom_site_aniso_U_12
C1 0.0329(13) 0.0287(13) 0.0406(15) 0.0037(11) 0.0067(11) 0.0075(10)
C2 0.0284(12) 0.0276(12) 0.0336(13) 0.0043(9) 0.0088(10) 0.0034(9)
C3 0.0219(10) 0.0245(10) 0.0241(11) -0.0016(8) 0.0087(9) 0.0008(8)
C4 0.0188(10) 0.0247(10) 0.0253(11) -0.0004(8) 0.0084(8) -0.0022(8)
C5 0.0189(10) 0.0218(10) 0.0275(11) -0.0018(8) 0.0090(9) -0.0018(8)
C11 0.0202(11) 0.0441(15) 0.0526(17) 0.0078(13) 0.0169(11) 0.0017(10)
C12 0.0301(13) 0.0420(14) 0.0474(16) -0.0052(12) 0.0200(12) 0.0045(11)
C13 0.0372(15) 0.0524(18) 0.065(2) 0.0164(16) 0.0234(15) 0.0216(14)
C14 0.0244(14) 0.095(3) 0.0416(17) 0.0103(18) 0.0053(12) 0.0139(15)
C15 0.0222(12) 0.066(2) 0.0574(19) -0.0241(16) 0.0163(13) -0.0100(13)
C16 0.052(2) 0.056(2) 0.087(3) 0.0202(19) 0.036(2) 0.0037(16)
C21 0.0230(10) 0.0189(10) 0.0269(11) -0.0011(8) 0.0080(9) 0.0006(8)
C22 0.0300(12) 0.0244(11) 0.0296(12) -0.0045(9) 0.0108(10) 0.0003(9)
C23 0.0350(13) 0.0231(11) 0.0333(13) -0.0075(9) 0.0059(11) -0.0009(10)
C24 0.0265(12) 0.0168(10) 0.0432(14) 0.0024(9) 0.0054(10) 0.0004(8)
C25 0.0266(12) 0.0265(11) 0.0418(14) 0.0005(10) 0.0144(11) 0.0001(9)
C26 0.0279(11) 0.0265(11) 0.0312(12) -0.0050(9) 0.0115(10) -0.0008(9)
C27 0.0324(14) 0.0301(13) 0.069(2) -0.0071(13) 0.0100(14) -0.0084(11)
C31 0.0206(10) 0.0234(10) 0.0284(11) 0.0026(8) 0.0097(9) -0.0027(8)
C32 0.0330(13) 0.0282(12) 0.0318(13) 0.0036(10) 0.0055(11) -0.0054(10)
C33 0.0374(14) 0.0397(15) 0.0324(14) 0.0062(11) -0.0021(11) -0.0085(11)
C34 0.0325(13) 0.0418(15) 0.0415(15) 0.0174(12) 0.0068(12) 0.0041(11)
C35 0.0345(13) 0.0286(12) 0.0464(15) 0.0109(11) 0.0153(12) 0.0066(10)
C36 0.0271(11) 0.0266(11) 0.0337(13) 0.0018(9) 0.0116(10) 0.0018(9)
C41 0.0241(11) 0.0218(10) 0.0261(11) -0.0023(8) 0.0075(9) 0.0011(8)
C42 0.0343(13) 0.0317(12) 0.0309(13) -0.0023(10) 0.0156(11) 0.0020(10)
C43 0.0517(17) 0.0441(15) 0.0309(13) -0.0051(12) 0.0159(13) 0.0060(13)
C44 0.0577(19) 0.0380(15) 0.0435(16) -0.0173(13) 0.0138(15) 0.0025(13)
C45 0.0458(16) 0.0284(13) 0.0434(16) -0.0085(11) 0.0062(13) -0.0071(11)
C46 0.0241(11) 0.0241(11) 0.0364(13) -0.0011(9) 0.0042(10) 0.0008(9)
O1 0.0557(14) 0.0289(10) 0.0704(16) 0.0055(10) 0.0125(12) -0.0018(9)
O2 0.0536(13) 0.0499(12) 0.0353(11) 0.0078(9) 0.0225(10) 0.0087(10)
O3 0.0379(10) 0.0454(11) 0.0478(12) -0.0077(9) 0.0193(9) -0.0151(9)
Mn1 0.02110(17) 0.02570(18) 0.0307(2) -0.00081(14) 0.00861(14) 0.00390(14)

loop_
_atom_type_symbol
_atom_type_description
_atom_type_scat_dispersion_real
_atom_type_scat_dispersion_imag
_atom_type_scat_source
C C 0.0033 0.0016 'International Tables Vol C Tables 4.2.6.8 and 6.1.1.4'
H H 0 0 'International Tables Vol C Tables 4.2.6.8 and 6.1.1.4'
O O 0.0106 0.006 'International Tables Vol C Tables 4.2.6.8 and 6.1.1.4'
Mn Mn 0.3368 0.7283 'International Tables Vol C Tables 4.2.6.8 and 6.1.1.4'

loop_
_geom_angle_atom_site_label_1
_geom_angle_atom_site_label_2
_geom_angle_atom_site_label_3
_geom_angle
O1 C1 Mn1 176.8(3)
O2 C2 Mn1 177.8(2)
C4 C3 C21 123.88(19)
C4 C3 Mn1 65.54(13)
C21 C3 Mn1 120.53(16)
C4 C3 H3 113
C21 C3 H3 113
Mn1 C3 H3 113
C5 C4 C3 144.0(2)
C5 C4 Mn1 140.01(18)
C3 C4 Mn1 75.97(14)
C4 C5 C31 121.5(2)
C4 C5 C41 121.0(2)
C31 C5 C41 117.47(19)
C12 C11 C15 107.2(3)
C12 C11 C16 125.9(3)
C15 C11 C16 126.7(3)
C12 C11 Mn1 70.30(15)
C15 C11 Mn1 69.49(16)
C16 C11 Mn1 128.2(2)
C11 C12 C13 107.7(3)
C11 C12 Mn1 71.75(15)
C13 C12 Mn1 70.56(16)
C11 C12 H12 126.1
C13 C12 H12 126.1
Mn1 C12 H12 123.2
C14 C13 C12 108.6(3)
C14 C13 Mn1 70.46(17)
C12 C13 Mn1 71.24(15)
C14 C13 H13 125.7
C12 C13 H13 125.7
Mn1 C13 H13 124.2
C13 C14 C15 107.9(3)
C13 C14 Mn1 71.60(18)
C15 C14 Mn1 71.07(17)
C13 C14 H14 126.1
C15 C14 H14 126.1
Mn1 C14 H14 122.9
C14 C15 C11 108.5(3)
C14 C15 Mn1 70.68(18)
C11 C15 Mn1 72.34(16)
C14 C15 H15 125.7
C11 C15 H15 125.7
Mn1 C15 H15 122.9
C11 C16 H16A 109.5
C11 C16 H16B 109.5
H16A C16 H16B 109.5
C11 C16 H16C 109.5
H16A C16 H16C 109.5
H16B C16 H16C 109.5
C26 C21 C22 117.8(2)
C26 C21 C3 122.4(2)
C22 C21 C3 119.8(2)
C23 C22 C21 120.8(2)
C23 C22 H22 119.6
C21 C22 H22 119.6
C22 C23 C24 121.4(2)
C22 C23 H23 119.3
C24 C23 H23 119.3
C25 C24 C23 117.4(2)
C25 C24 C27 120.8(3)
C23 C24 C27 121.8(2)
C26 C25 C24 121.8(2)
C26 C25 H25 119.1
C24 C25 H25 119.1
C25 C26 C21 120.7(2)
C25 C26 H26 119.7
C21 C26 H26 119.7
C24 C27 H27A 109.5
C24 C27 H27B 109.5
H27A C27 H27B 109.5
C24 C27 H27C 109.5
H27A C27 H27C 109.5
H27B C27 H27C 109.5
C32 C31 C36 116.5(2)
C32 C31 C5 122.3(2)
C36 C31 C5 121.2(2)
C33 C32 C31 121.0(2)
C33 C32 H32 119.5
C31 C32 H32 119.5
C34 C33 C32 121.3(3)
C34 C33 H33 119.3
C32 C33 H33 119.3
C33 C34 C35 119.0(3)
C33 C34 H34 120.5
C35 C34 H34 120.5
C34 C35 C36 120.2(3)
C34 C35 H35 119.9
C36 C35 H35 119.9
C35 C36 C31 122.0(2)
C35 C36 H36 119
C31 C36 H36 119
C5 C41 C46 113.46(19)
C5 C41 C42 112.54(19)
C46 C41 C42 115.31(19)
C5 C41 H41 104.7
C46 C41 H41 104.7
C42 C41 H41 104.7
C43 C42 C41 112.4(2)
C43 C42 H42A 109.1
C41 C42 H42A 109.1
C43 C42 H42B 109.1
C41 C42 H42B 109.1
H42A C42 H42B 107.9
C44 C43 C42 110.4(2)
C44 C43 H43A 109.6
C42 C43 H43A 109.6
C44 C43 H43B 109.6
C42 C43 H43B 109.6
H43A C43 H43B 108.1
C43 C44 C45 110.6(2)
C43 C44 H44A 109.5
C45 C44 H44A 109.5
C43 C44 H44B 109.5
C45 C44 H44B 109.5
H44A C44 H44B 108.1
C46 C45 C44 114.8(2)
C46 C45 H45A 108.6
C44 C45 H45A 108.6
C46 C45 H45B 108.6
C44 C45 H45B 108.6
H45A C45 H45B 107.5
O3 C46 C45 121.1(2)
O3 C46 C41 121.0(2)
C45 C46 C41 117.7(2)
C2 Mn1 C1 84.84(12)
C2 Mn1 C4 83.28(10)
C1 Mn1 C4 111.74(10)
C2 Mn1 C14 94.09(12)
C1 Mn1 C14 112.92(14)
C4 Mn1 C14 134.81(13)
C2 Mn1 C15 101.86(12)
C1 Mn1 C15 150.13(13)
C4 Mn1 C15 98.00(12)
C14 Mn1 C15 38.25(14)
C2 Mn1 C13 121.21(12)
C1 Mn1 C13 87.94(12)
C4 Mn1 C13 150.75(11)
C14 Mn1 C13 37.94(14)
C15 Mn1 C13 63.53(14)
C2 Mn1 C12 157.77(12)
C1 Mn1 C12 99.76(12)
C4 Mn1 C12 114.37(10)
C14 Mn1 C12 64.01(12)
C15 Mn1 C12 63.81(11)
C13 Mn1 C12 38.20(12)
C2 Mn1 C3 107.41(10)
C1 Mn1 C3 84.23(10)
C4 Mn1 C3 38.49(9)
C14 Mn1 C3 153.90(11)
C15 Mn1 C3 120.17(12)
C13 Mn1 C3 129.74(11)
C12 Mn1 C3 94.72(10)
C2 Mn1 C11 137.12(12)
C1 Mn1 C11 136.76(12)
C4 Mn1 C11 87.83(9)
C14 Mn1 C11 63.92(12)
C15 Mn1 C11 38.17(12)
C13 Mn1 C11 63.50(12)
C12 Mn1 C11 37.95(11)
C3 Mn1 C11 90.04(10)

loop_
_geom_bond_atom_site_label_1
_geom_bond_atom_site_label_2
_geom_bond_distance
C1 O1 1.149(3)
C1 Mn1 1.789(3)
C2 O2 1.153(3)
C2 Mn1 1.772(3)
C3 C4 1.391(3)
C3 C21 1.478(3)
C3 Mn1 2.168(2)
C3 H3 0.98
C4 C5 1.340(3)
C4 Mn1 2.034(2)
C5 C31 1.493(3)
C5 C41 1.517(3)
C11 C12 1.411(4)
C11 C15 1.413(4)
C11 C16 1.446(4)
C11 Mn1 2.179(3)
C12 C13 1.411(4)
C12 Mn1 2.160(3)
C12 H12 0.93
C13 C14 1.394(5)
C13 Mn1 2.151(3)
C13 H13 0.93
C14 C15 1.402(5)
C14 Mn1 2.137(3)
C14 H14 0.93
C15 Mn1 2.142(3)
C15 H15 0.93
C16 H16A 0.96
C16 H16B 0.96
C16 H16C 0.96
C21 C26 1.397(3)
C21 C22 1.395(3)
C22 C23 1.386(4)
C22 H22 0.93
C23 C24 1.391(4)
C23 H23 0.93
C24 C25 1.387(4)
C24 C27 1.498(4)
C25 C26 1.383(3)
C25 H25 0.93
C26 H26 0.93
C27 H27A 0.96
C27 H27B 0.96
C27 H27C 0.96
C31 C32 1.399(3)
C31 C36 1.405(3)
C32 C33 1.386(4)
C32 H32 0.93
C33 C34 1.376(4)
C33 H33 0.93
C34 C35 1.376(4)
C34 H34 0.93
C35 C36 1.382(4)
C35 H35 0.93
C36 H36 0.93
C41 C46 1.529(3)
C41 C42 1.542(3)
C41 H41 0.98
C42 C43 1.521(4)
C42 H42A 0.97
C42 H42B 0.97
C43 C44 1.511(4)
C43 H43A 0.97
C43 H43B 0.97
C44 C45 1.522(4)
C44 H44A 0.97
C44 H44B 0.97
C45 C46 1.506(4)
C45 H45A 0.97
C45 H45B 0.97
C46 O3 1.216(3)
